data_7134721
loop_
_publ_author_name
'Wang, Xiaokang'
'Liu, Hongyan'
'Sun, Meng'
'Gao, Fei'
'Feng, Xueying'
'Xu, Mingming'
'Fan, Weidong'
'Sun, Daofeng'

_publ_section_title
;
 Steric hindrance regulation in hydrogen-bonded organic frameworks: from
 nonporous to microporous.
;
_journal_issue 57
_journal_name_full 'Chemical communications (Cambridge, England)'
_journal_page_first 10538
_journal_page_last 10541
_journal_paper_doi 10.1039/d5cc02617b
_journal_volume 61
_journal_year 2025
_chemical_formula_moiety 'C22 H16 O7, C3 H7 N O'
_chemical_formula_sum 'C25 H23 N O8'
_chemical_formula_weight 465.44
_space_group_crystal_system monoclinic
_space_group_IT_number 14
_space_group_name_Hall '-P 2ybc'
_space_group_name_H-M_alt 'P 1 21/c 1'
_atom_sites_solution_hydrogens geom
_atom_sites_solution_primary dual
_audit_creation_date 2025-04-15
_audit_creation_method
;
Olex2 1.5
(compiled 2025.04.05 svn.rf049d14d for OlexSys, GUI svn.r7205)
;
_audit_update_record
;
2025-04-16 deposited with the CCDC.	2025-06-10 downloaded from the CCDC.
;
_cell_angle_alpha 90
_cell_angle_beta 100.092(3)
_cell_angle_gamma 90
_cell_formula_units_Z 4
_cell_length_a 12.0307(3)
_cell_length_b 22.7887(5)
_cell_length_c 8.6147(2)
_cell_measurement_reflns_used 3396
_cell_measurement_temperature 294.0(5)
_cell_measurement_theta_max 70.1140
_cell_measurement_theta_min 3.7330
_cell_volume 2325.30(10)
_computing_cell_refinement 'CrysAlisPro 1.171.43.137a (Rigaku OD, 2024)'
_computing_data_collection 'CrysAlisPro system (CCD 43.137a 64-bit (release 10-09-2024))'
_computing_data_reduction 'CrysAlisPro 1.171.43.137a (Rigaku OD, 2024)'
_computing_molecular_graphics 'Olex2 1.5 (Dolomanov et al., 2009)'
_computing_publication_material 'Olex2 1.5 (Dolomanov et al., 2009)'
_computing_structure_refinement 'SHELXL 2018/3 (Sheldrick, 2015)'
_computing_structure_solution 'SHELXT 2018/2 (Sheldrick, 2018)'
_diffrn_ambient_environment air
_diffrn_ambient_temperature 294.0(5)
_diffrn_detector 'CCD plate'
_diffrn_detector_area_resol_mean 16.0450
_diffrn_detector_type Eos
_diffrn_measured_fraction_theta_full 0.999
_diffrn_measured_fraction_theta_max 0.986
_diffrn_measurement_details
;
List of Runs (angles in degrees, time in seconds):

  # Type    Start    End  Width  t~exp~   \w     \q     \k     \f   Frames
#--------------------------------------------------------------------------
  1  \w    -48.00  -6.00   1.00    4.42    --    0.00 -41.00-125.00   42
  2  \w    -15.00  31.00   1.00    4.42    --    0.00  41.00  27.00   46
  3  \w     41.00  77.00   1.00   17.66    --   53.63  41.00  27.00   36
  4  \w      6.00  31.00   1.00   17.66    --   53.63 -41.00-125.00   25
  5  \w     95.00 139.00   1.00   17.66    --  107.26  41.00  27.00   44
  6  \w     48.00 120.00   1.00   17.66    --  107.26 -41.00-125.00   72
  7  \w    -20.00  28.00   1.00    4.42    --    0.00 -77.00-180.00   48
  8  \w     40.00  88.00   1.00   17.66    --   53.63-125.00-120.00   48
  9  \w     26.00 123.00   1.00   17.66    --   53.63  38.00-150.00   97
 10  \w    -14.00  74.00   1.00   17.66    --   53.63 -57.00-120.00   88
 11  \w     44.00  70.00   1.00   17.66    --   53.63  57.00 150.00   26
 12  \w     72.00  98.00   1.00   17.66    --   53.63  57.00 150.00   26
 13  \w     50.00  87.00   1.00   17.66    --  107.26 -91.00-150.00   37
 14  \w     37.00 108.00   1.00   17.66    --  107.26-111.00-180.00   71
 15  \w    104.00 176.00   1.00   17.66    --  107.26  77.00 -30.00   72
 16  \w    109.00 157.00   1.00   17.66    --  107.26  77.00 -90.00   48
 17  \w    105.00 177.00   1.00   17.66    --  107.26  77.00  30.00   72
 18  \w     36.00 104.00   1.00   17.66    --  107.26 -91.00-120.00   68
 19  \w    104.00 177.00   1.00   17.66    --  107.26  77.00 -60.00   73
 20  \w     38.00  64.00   1.00   17.66    --  107.26-111.00-150.00   26
;
_diffrn_measurement_device 'four-circle diffractometer'
_diffrn_measurement_device_type 'SuperNova, Dual, Cu at home/near, Eos'
_diffrn_measurement_method '\w scans'
_diffrn_orient_matrix_type 'CrysAlisPro convention (1999,Acta A55,543-557)'
_diffrn_orient_matrix_UB_11 -0.1215559000
_diffrn_orient_matrix_UB_12 0.0225480000
_diffrn_orient_matrix_UB_13 -0.0517064000
_diffrn_orient_matrix_UB_21 -0.0024370000
_diffrn_orient_matrix_UB_22 -0.0264370000
_diffrn_orient_matrix_UB_23 -0.1651185000
_diffrn_orient_matrix_UB_31 -0.0462171000
_diffrn_orient_matrix_UB_32 -0.0579997000
_diffrn_orient_matrix_UB_33 0.0551712000
_diffrn_radiation_monochromator mirror
_diffrn_radiation_probe x-ray
_diffrn_radiation_type 'Cu K\a'
_diffrn_radiation_wavelength 1.54184
_diffrn_reflns_av_R_equivalents 0.0241
_diffrn_reflns_av_unetI/netI 0.0316
_diffrn_reflns_Laue_measured_fraction_full 0.999
_diffrn_reflns_Laue_measured_fraction_max 0.986
_diffrn_reflns_limit_h_max 14
_diffrn_reflns_limit_h_min -14
_diffrn_reflns_limit_k_max 20
_diffrn_reflns_limit_k_min -27
_diffrn_reflns_limit_l_max 10
_diffrn_reflns_limit_l_min -10
_diffrn_reflns_number 10232
_diffrn_reflns_point_group_measured_fraction_full 0.999
_diffrn_reflns_point_group_measured_fraction_max 0.986
_diffrn_reflns_theta_full 67.684
_diffrn_reflns_theta_max 70.506
_diffrn_reflns_theta_min 3.732
_diffrn_source 'micro-focus sealed X-ray tube'
_diffrn_source_type 'SuperNova (Cu) X-ray Source'
_exptl_absorpt_coefficient_mu 0.837
_exptl_absorpt_correction_T_max 1.00000
_exptl_absorpt_correction_T_min 0.79744
_exptl_absorpt_correction_type multi-scan
_exptl_absorpt_process_details
;
CrysAlisPro 1.171.43.137a (Rigaku Oxford Diffraction, 2024)
Empirical absorption correction using spherical harmonics,
implemented in SCALE3 ABSPACK scaling algorithm.
;
_exptl_crystal_colour colourless
_exptl_crystal_colour_primary colourless
_exptl_crystal_density_diffrn 1.330
_exptl_crystal_description needle
_exptl_crystal_F_000 976
_exptl_crystal_size_max 0.1
_exptl_crystal_size_mid 0.1
_exptl_crystal_size_min 0.1
_refine_diff_density_max 0.167
_refine_diff_density_min -0.191
_refine_diff_density_rms 0.037
_refine_ls_extinction_method none
_refine_ls_goodness_of_fit_ref 1.022
_refine_ls_hydrogen_treatment constr
_refine_ls_matrix_type full
_refine_ls_number_parameters 313
_refine_ls_number_reflns 4403
_refine_ls_number_restraints 0
_refine_ls_restrained_S_all 1.022
_refine_ls_R_factor_all 0.0665
_refine_ls_R_factor_gt 0.0465
_refine_ls_shift/su_max 0.000
_refine_ls_shift/su_mean 0.000
_refine_ls_structure_factor_coef Fsqd
_refine_ls_weighting_details 'w=1/[\s^2^(Fo^2^)+(0.0638P)^2^+0.4637P] where P=(Fo^2^+2Fc^2^)/3'
_refine_ls_weighting_scheme calc
_refine_ls_wR_factor_gt 0.1207
_refine_ls_wR_factor_ref 0.1364
_reflns_Friedel_coverage 0.000
_reflns_number_gt 3252
_reflns_number_total 4403
_reflns_threshold_expression 'I > 2\s(I)'
_cod_data_source_file d5cc02617b2.cif
_cod_data_source_block UPC-HOF-16
_cod_depositor_comments 'Adding full bibliography for 7134720--7134721.cif.'
_cod_database_code 7134721
_shelx_shelxl_version_number 2018/3
_chemical_oxdiff_formula 'C H O'
_shelx_space_group_comment
;
The symmetry employed for this shelxl refinement is uniquely defined
by the following loop, which should always be used as a source of
symmetry information in preference to the above space-group names.
They are only intended as comments.
;
_shelx_estimated_absorpt_t_max 0.921
_shelx_estimated_absorpt_t_min 0.921
_olex2_refinement_description
;
1. Fixed Uiso
 At 1.2 times of:
  All C(H) groups
 At 1.5 times of:
  All C(H,H,H) groups, All O(H) groups
2.a Aromatic/amide H refined with riding coordinates:
 C3(H3A), C7(H7), C12(H12), C19(H19), C18(H18), C11(H11), C14(H14), C21(H21),
 C15(H15), C22(H22), C25(H25)
2.b Idealised Me refined as rotating group:
 C24(H24A,H24B,H24C), C23(H23A,H23B,H23C), C8(H8A,H8B,H8C)
2.c Idealised tetrahedral OH refined as rotating group:
 O1(H1), O3(H3), O5(H5)
;
_olex2_submission_special_instructions 'No special instructions were received'
_oxdiff_exptl_absorpt_empirical_details
;
Empirical correction (ABSPACK) includes:
- Absorption correction using spherical harmonics
- Frame scaling
;
_oxdiff_exptl_absorpt_empirical_full_max 1.277
_oxdiff_exptl_absorpt_empirical_full_min 0.775

loop_
_space_group_symop_operation_xyz
'x, y, z'
'-x, y+1/2, -z+1/2'
'-x, -y, -z'
'x, -y-1/2, z-1/2'

loop_
_atom_site_label
_atom_site_type_symbol
_atom_site_fract_x
_atom_site_fract_y
_atom_site_fract_z
_atom_site_U_iso_or_equiv
_atom_site_adp_type
_atom_site_occupancy
_atom_site_site_symmetry_order
_atom_site_calc_flag
_atom_site_refinement_flags_posn
_atom_site_refinement_flags_adp
_atom_site_refinement_flags_occupancy
_atom_site_disorder_assembly
_atom_site_disorder_group
O7 O 0.31430(12) 0.45562(6) 0.26526(16) 0.0525(4) Uani 1 1 d . . . . .
O1 O 0.13074(13) 0.19932(6) 0.08069(17) 0.0552(4) Uani 1 1 d . . . . .
H1 H 0.089719 0.173229 0.037236 0.083 Uiso 1 1 calc R U . . .
O2 O 0.02916(13) 0.25286(6) -0.10879(17) 0.0576(4) Uani 1 1 d . . . . .
O4 O -0.01714(14) 0.60790(6) -0.43940(17) 0.0612(4) Uani 1 1 d . . . . .
O3 O 0.05731(14) 0.66290(6) -0.23309(18) 0.0611(4) Uani 1 1 d . . . . .
H3 H 0.028139 0.689224 -0.291245 0.092 Uiso 1 1 calc R U . . .
O6 O 0.64066(17) 0.30316(9) 0.9351(2) 0.0844(6) Uani 1 1 d . . . . .
O8 O 0.34497(17) 0.62074(10) 0.7149(2) 0.0868(6) Uani 1 1 d . . . . .
N1 N 0.24326(16) 0.64989(9) 0.4853(2) 0.0613(5) Uani 1 1 d . . . . .
C1 C 0.10380(17) 0.24852(8) 0.0100(2) 0.0425(4) Uani 1 1 d . . . . .
C2 C 0.16618(16) 0.30122(8) 0.0755(2) 0.0409(4) Uani 1 1 d . . . . .
C5 C 0.26606(16) 0.40463(8) 0.2006(2) 0.0419(4) Uani 1 1 d . . . . .
O5 O 0.5431(2) 0.37752(11) 1.0020(2) 0.1036(8) Uani 1 1 d . . . . .
H5 H 0.583745 0.372501 1.087827 0.155 Uiso 1 1 calc R U . . .
C4 C 0.28980(16) 0.35183(8) 0.2843(2) 0.0410(4) Uani 1 1 d . . . . .
C3 C 0.24041(16) 0.30026(8) 0.2188(2) 0.0427(4) Uani 1 1 d . . . . .
H3A H 0.257148 0.264823 0.271288 0.051 Uiso 1 1 calc R U . . .
C7 C 0.14309(17) 0.35385(8) -0.0038(2) 0.0437(4) Uani 1 1 d . . . . .
H7 H 0.093131 0.354087 -0.099310 0.052 Uiso 1 1 calc R U . . .
C13 C 0.16112(16) 0.46135(8) -0.0357(2) 0.0429(4) Uani 1 1 d . . . . .
C20 C 0.36219(16) 0.35021(8) 0.4430(2) 0.0419(4) Uani 1 1 d . . . . .
C9 C 0.03738(17) 0.61299(8) -0.3034(2) 0.0461(5) Uani 1 1 d . . . . .
C10 C 0.08390(17) 0.56131(8) -0.2115(2) 0.0447(4) Uani 1 1 d . . . . .
C6 C 0.19234(17) 0.40644(8) 0.0549(2) 0.0425(4) Uani 1 1 d . . . . .
C17 C 0.49332(17) 0.34265(9) 0.7445(2) 0.0484(5) Uani 1 1 d . . . . .
C12 C 0.13561(18) 0.45942(9) -0.1995(2) 0.0495(5) Uani 1 1 d . . . . .
H12 H 0.145501 0.424555 -0.251460 0.059 Uiso 1 1 calc R U . . .
C19 C 0.44333(17) 0.30647(9) 0.4796(2) 0.0496(5) Uani 1 1 d . . . . .
H19 H 0.454107 0.279339 0.402956 0.060 Uiso 1 1 calc R U . . .
C18 C 0.50799(18) 0.30296(10) 0.6285(3) 0.0528(5) Uani 1 1 d . . . . .
H18 H 0.562012 0.273554 0.650905 0.063 Uiso 1 1 calc R U . . .
C11 C 0.09585(18) 0.50838(8) -0.2861(2) 0.0492(5) Uani 1 1 d . . . . .
H11 H 0.076972 0.505832 -0.395325 0.059 Uiso 1 1 calc R U . . .
C14 C 0.14919(19) 0.51469(9) 0.0380(2) 0.0521(5) Uani 1 1 d . . . . .
H14 H 0.165608 0.517002 0.147403 0.063 Uiso 1 1 calc R U . . .
C21 C 0.34745(18) 0.38982(9) 0.5605(2) 0.0498(5) Uani 1 1 d . . . . .
H21 H 0.293570 0.419318 0.538434 0.060 Uiso 1 1 calc R U . . .
C15 C 0.11327(19) 0.56444(9) -0.0488(2) 0.0520(5) Uani 1 1 d . . . . .
H15 H 0.108851 0.600096 0.002306 0.062 Uiso 1 1 calc R U . . .
C22 C 0.41165(19) 0.38595(9) 0.7094(2) 0.0521(5) Uani 1 1 d . . . . .
H22 H 0.400139 0.412563 0.786915 0.063 Uiso 1 1 calc R U . . .
C16 C 0.5672(2) 0.33847(10) 0.9022(3) 0.0577(6) Uani 1 1 d . . . . .
C25 C 0.2934(2) 0.65860(12) 0.6316(3) 0.0643(6) Uani 1 1 d . . . . .
H25 H 0.289419 0.695882 0.674161 0.077 Uiso 1 1 calc R U . . .
C24 C 0.2480(3) 0.59361(14) 0.4128(3) 0.0926(10) Uani 1 1 d . . . . .
H24A H 0.295670 0.567937 0.483687 0.139 Uiso 1 1 calc R U . . .
H24B H 0.278164 0.597853 0.317314 0.139 Uiso 1 1 calc R U . . .
H24C H 0.173392 0.577315 0.388691 0.139 Uiso 1 1 calc R U . . .
C23 C 0.1833(2) 0.69626(15) 0.3917(4) 0.0936(10) Uani 1 1 d . . . . .
H23A H 0.186921 0.731509 0.453420 0.140 Uiso 1 1 calc R U . . .
H23B H 0.105794 0.685034 0.359007 0.140 Uiso 1 1 calc R U . . .
H23C H 0.217201 0.703093 0.300418 0.140 Uiso 1 1 calc R U . . .
C8 C 0.4209(3) 0.46951(14) 0.2316(5) 0.1068(12) Uani 1 1 d . . . . .
H8A H 0.415993 0.473723 0.119679 0.160 Uiso 1 1 calc R U . . .
H8B H 0.473089 0.438671 0.269131 0.160 Uiso 1 1 calc R U . . .
H8C H 0.446743 0.505658 0.282739 0.160 Uiso 1 1 calc R U . . .

loop_
_atom_site_aniso_label
_atom_site_aniso_U_11
_atom_site_aniso_U_22
_atom_site_aniso_U_33
_atom_site_aniso_U_23
_atom_site_aniso_U_13
_atom_site_aniso_U_12
O7 0.0622(9) 0.0351(7) 0.0536(8) -0.0055(6) -0.0080(7) -0.0041(6)
O1 0.0739(10) 0.0319(7) 0.0539(8) -0.0006(6) -0.0052(7) -0.0016(6)
O2 0.0686(10) 0.0390(8) 0.0558(9) -0.0021(6) -0.0155(7) -0.0051(7)
O4 0.0818(11) 0.0444(8) 0.0499(8) 0.0021(6) -0.0093(8) 0.0117(7)
O3 0.0794(11) 0.0364(8) 0.0611(9) 0.0023(7) -0.0054(8) 0.0091(7)
O6 0.0870(13) 0.0833(13) 0.0689(11) 0.0015(9) -0.0253(10) 0.0236(10)
O8 0.0895(14) 0.1120(16) 0.0511(10) -0.0048(10) -0.0092(9) 0.0110(12)
N1 0.0587(11) 0.0712(13) 0.0497(10) -0.0048(9) -0.0022(9) -0.0050(10)
C1 0.0518(11) 0.0304(9) 0.0439(11) -0.0024(8) 0.0043(9) 0.0007(8)
C2 0.0469(10) 0.0320(9) 0.0418(10) -0.0033(7) 0.0022(8) 0.0016(8)
C5 0.0449(10) 0.0328(9) 0.0450(10) -0.0035(8) -0.0003(8) 0.0005(8)
O5 0.1176(18) 0.1272(19) 0.0517(10) -0.0208(11) -0.0246(11) 0.0454(14)
C4 0.0432(10) 0.0379(10) 0.0397(10) -0.0016(8) 0.0012(8) 0.0019(8)
C3 0.0471(10) 0.0334(9) 0.0451(10) 0.0006(8) 0.0013(8) 0.0030(8)
C7 0.0514(11) 0.0359(10) 0.0398(10) -0.0030(8) -0.0031(8) 0.0014(8)
C13 0.0492(11) 0.0323(10) 0.0432(10) -0.0013(8) -0.0031(8) 0.0011(8)
C20 0.0425(10) 0.0381(10) 0.0417(10) 0.0013(8) -0.0017(8) -0.0001(8)
C9 0.0515(11) 0.0364(10) 0.0479(11) 0.0003(8) 0.0014(9) 0.0042(8)
C10 0.0490(11) 0.0354(10) 0.0465(10) 0.0040(8) -0.0005(8) 0.0024(8)
C6 0.0507(11) 0.0320(9) 0.0416(10) -0.0012(8) -0.0002(8) 0.0027(8)
C17 0.0464(11) 0.0496(11) 0.0454(11) 0.0057(9) -0.0024(9) -0.0041(9)
C12 0.0642(13) 0.0358(10) 0.0452(11) -0.0045(8) 0.0005(9) 0.0062(9)
C19 0.0547(12) 0.0438(11) 0.0466(11) -0.0036(9) -0.0012(9) 0.0060(9)
C18 0.0518(12) 0.0475(12) 0.0541(12) 0.0040(9) -0.0047(9) 0.0080(9)
C11 0.0642(13) 0.0385(10) 0.0411(10) 0.0013(8) -0.0011(9) 0.0060(9)
C14 0.0695(14) 0.0386(10) 0.0426(10) -0.0030(8) -0.0061(10) 0.0063(10)
C21 0.0529(12) 0.0466(11) 0.0464(11) -0.0019(9) -0.0012(9) 0.0089(9)
C15 0.0664(13) 0.0347(10) 0.0499(12) -0.0045(9) -0.0034(10) 0.0067(9)
C22 0.0592(12) 0.0496(12) 0.0441(11) -0.0051(9) -0.0003(9) 0.0035(10)
C16 0.0623(13) 0.0576(13) 0.0476(12) 0.0052(10) -0.0059(10) -0.0043(11)
C25 0.0579(13) 0.0745(16) 0.0577(14) -0.0158(12) 0.0028(11) -0.0030(12)
C24 0.124(3) 0.089(2) 0.0624(17) -0.0258(15) 0.0086(17) -0.0145(19)
C23 0.0682(17) 0.112(3) 0.094(2) 0.0281(19) -0.0057(15) 0.0057(17)
C8 0.0766(19) 0.079(2) 0.169(4) -0.045(2) 0.034(2) -0.0311(16)

loop_
_atom_type_symbol
_atom_type_description
_atom_type_scat_dispersion_real
_atom_type_scat_dispersion_imag
_atom_type_scat_source
C C 0.0181 0.0091 'International Tables Vol C Tables 4.2.6.8 and 6.1.1.4'
H H 0.0000 0.0000 'International Tables Vol C Tables 4.2.6.8 and 6.1.1.4'
N N 0.0311 0.0180 'International Tables Vol C Tables 4.2.6.8 and 6.1.1.4'
O O 0.0492 0.0322 'International Tables Vol C Tables 4.2.6.8 and 6.1.1.4'

loop_
_geom_angle_atom_site_label_1
_geom_angle_atom_site_label_2
_geom_angle_atom_site_label_3
_geom_angle
_geom_angle_site_symmetry_1
_geom_angle_site_symmetry_3
_geom_angle_publ_flag
C5 O7 C8 116.39(18) . . ?
C1 O1 H1 109.5 . . ?
C9 O3 H3 109.5 . . ?
C25 N1 C24 120.5(2) . . ?
C25 N1 C23 121.7(2) . . ?
C24 N1 C23 117.8(2) . . ?
O1 C1 C2 117.27(16) . . ?
O2 C1 O1 122.97(17) . . ?
O2 C1 C2 119.77(16) . . ?
C3 C2 C1 122.08(17) . . ?
C7 C2 C1 118.17(16) . . ?
C7 C2 C3 119.59(17) . . ?
O7 C5 C4 118.85(16) . . ?
O7 C5 C6 119.58(16) . . ?
C6 C5 C4 121.55(16) . . ?
C16 O5 H5 109.5 . . ?
C5 C4 C20 121.77(16) . . ?
C3 C4 C5 118.73(16) . . ?
C3 C4 C20 119.46(16) . . ?
C2 C3 H3A 119.7 . . ?
C4 C3 C2 120.58(17) . . ?
C4 C3 H3A 119.7 . . ?
C2 C7 H7 119.0 . . ?
C2 C7 C6 122.05(17) . . ?
C6 C7 H7 119.0 . . ?
C12 C13 C6 119.75(16) . . ?
C14 C13 C6 122.18(17) . . ?
C14 C13 C12 117.94(18) . . ?
C19 C20 C4 120.03(17) . . ?
C21 C20 C4 121.62(17) . . ?
C21 C20 C19 118.28(17) . . ?
O4 C9 O3 123.23(18) . . ?
O4 C9 C10 121.30(17) . . ?
O3 C9 C10 115.46(17) . . ?
C11 C10 C9 120.42(17) . . ?
C15 C10 C9 120.52(18) . . ?
C15 C10 C11 119.03(17) . . ?
C5 C6 C13 123.73(16) . . ?
C7 C6 C5 117.47(17) . . ?
C7 C6 C13 118.76(16) . . ?
C18 C17 C22 118.89(19) . . ?
C18 C17 C16 119.09(19) . . ?
C22 C17 C16 122.0(2) . . ?
C13 C12 H12 119.4 . . ?
C11 C12 C13 121.14(18) . . ?
C11 C12 H12 119.4 . . ?
C20 C19 H19 119.7 . . ?
C18 C19 C20 120.68(19) . . ?
C18 C19 H19 119.7 . . ?
C17 C18 H18 119.6 . . ?
C19 C18 C17 120.75(19) . . ?
C19 C18 H18 119.6 . . ?
C10 C11 H11 119.8 . . ?
C12 C11 C10 120.43(18) . . ?
C12 C11 H11 119.8 . . ?
C13 C14 H14 119.4 . . ?
C15 C14 C13 121.12(19) . . ?
C15 C14 H14 119.4 . . ?
C20 C21 H21 119.6 . . ?
C22 C21 C20 120.89(19) . . ?
C22 C21 H21 119.6 . . ?
C10 C15 H15 119.9 . . ?
C14 C15 C10 120.26(18) . . ?
C14 C15 H15 119.9 . . ?
C17 C22 H22 119.7 . . ?
C21 C22 C17 120.50(19) . . ?
C21 C22 H22 119.7 . . ?
O6 C16 O5 123.0(2) . . ?
O6 C16 C17 124.0(2) . . ?
O5 C16 C17 113.0(2) . . ?
O8 C25 N1 124.0(2) . . ?
O8 C25 H25 118.0 . . ?
N1 C25 H25 118.0 . . ?
N1 C24 H24A 109.5 . . ?
N1 C24 H24B 109.5 . . ?
N1 C24 H24C 109.5 . . ?
H24A C24 H24B 109.5 . . ?
H24A C24 H24C 109.5 . . ?
H24B C24 H24C 109.5 . . ?
N1 C23 H23A 109.5 . . ?
N1 C23 H23B 109.5 . . ?
N1 C23 H23C 109.5 . . ?
H23A C23 H23B 109.5 . . ?
H23A C23 H23C 109.5 . . ?
H23B C23 H23C 109.5 . . ?
O7 C8 H8A 109.5 . . ?
O7 C8 H8B 109.5 . . ?
O7 C8 H8C 109.5 . . ?
H8A C8 H8B 109.5 . . ?
H8A C8 H8C 109.5 . . ?
H8B C8 H8C 109.5 . . ?

loop_
_geom_bond_atom_site_label_1
_geom_bond_atom_site_label_2
_geom_bond_distance
_geom_bond_site_symmetry_2
_geom_bond_publ_flag
O7 C5 1.373(2) . ?
O7 C8 1.400(3) . ?
O1 H1 0.8200 . ?
O1 C1 1.290(2) . ?
O2 C1 1.241(2) . ?
O4 C9 1.244(2) . ?
O3 H3 0.8200 . ?
O3 C9 1.291(2) . ?
O6 C16 1.192(3) . ?
O8 C25 1.220(3) . ?
N1 C25 1.314(3) . ?
N1 C24 1.432(3) . ?
N1 C23 1.443(3) . ?
C1 C2 1.475(2) . ?
C2 C3 1.391(3) . ?
C2 C7 1.384(3) . ?
C5 C4 1.407(3) . ?
C5 C6 1.404(3) . ?
O5 H5 0.8200 . ?
O5 C16 1.305(3) . ?
C4 C3 1.391(3) . ?
C4 C20 1.487(2) . ?
C3 H3A 0.9300 . ?
C7 H7 0.9300 . ?
C7 C6 1.392(3) . ?
C13 C6 1.488(3) . ?
C13 C12 1.391(3) . ?
C13 C14 1.390(3) . ?
C20 C19 1.392(3) . ?
C20 C21 1.391(3) . ?
C9 C10 1.474(3) . ?
C10 C11 1.386(3) . ?
C10 C15 1.386(3) . ?
C17 C18 1.382(3) . ?
C17 C22 1.388(3) . ?
C17 C16 1.490(3) . ?
C12 H12 0.9300 . ?
C12 C11 1.380(3) . ?
C19 H19 0.9300 . ?
C19 C18 1.381(3) . ?
C18 H18 0.9300 . ?
C11 H11 0.9300 . ?
C14 H14 0.9300 . ?
C14 C15 1.385(3) . ?
C21 H21 0.9300 . ?
C21 C22 1.379(3) . ?
C15 H15 0.9300 . ?
C22 H22 0.9300 . ?
C25 H25 0.9300 . ?
C24 H24A 0.9600 . ?
C24 H24B 0.9600 . ?
C24 H24C 0.9600 . ?
C23 H23A 0.9600 . ?
C23 H23B 0.9600 . ?
C23 H23C 0.9600 . ?
C8 H8A 0.9600 . ?
C8 H8B 0.9600 . ?
C8 H8C 0.9600 . ?

loop_
_geom_torsion_atom_site_label_1
_geom_torsion_atom_site_label_2
_geom_torsion_atom_site_label_3
_geom_torsion_atom_site_label_4
_geom_torsion
_geom_torsion_site_symmetry_1
_geom_torsion_site_symmetry_2
_geom_torsion_site_symmetry_3
_geom_torsion_site_symmetry_4
_geom_torsion_publ_flag
O7 C5 C4 C3 179.72(17) . . . . ?
O7 C5 C4 C20 2.2(3) . . . . ?
O7 C5 C6 C7 -178.27(17) . . . . ?
O7 C5 C6 C13 -0.7(3) . . . . ?
O1 C1 C2 C3 -8.4(3) . . . . ?
O1 C1 C2 C7 176.37(18) . . . . ?
O2 C1 C2 C3 171.84(19) . . . . ?
O2 C1 C2 C7 -3.4(3) . . . . ?
O4 C9 C10 C11 18.0(3) . . . . ?
O4 C9 C10 C15 -160.2(2) . . . . ?
O3 C9 C10 C11 -162.0(2) . . . . ?
O3 C9 C10 C15 19.8(3) . . . . ?
C1 C2 C3 C4 -173.96(18) . . . . ?
C1 C2 C7 C6 175.65(18) . . . . ?
C2 C7 C6 C5 -0.9(3) . . . . ?
C2 C7 C6 C13 -178.64(18) . . . . ?
C5 C4 C3 C2 -2.0(3) . . . . ?
C5 C4 C20 C19 -136.8(2) . . . . ?
C5 C4 C20 C21 46.5(3) . . . . ?
C4 C5 C6 C7 0.1(3) . . . . ?
C4 C5 C6 C13 177.71(18) . . . . ?
C4 C20 C19 C18 -177.31(19) . . . . ?
C4 C20 C21 C22 176.82(19) . . . . ?
C3 C2 C7 C6 0.3(3) . . . . ?
C3 C4 C20 C19 45.7(3) . . . . ?
C3 C4 C20 C21 -131.0(2) . . . . ?
C7 C2 C3 C4 1.2(3) . . . . ?
C13 C12 C11 C10 2.1(3) . . . . ?
C13 C14 C15 C10 2.7(3) . . . . ?
C20 C4 C3 C2 175.57(18) . . . . ?
C20 C19 C18 C17 0.2(3) . . . . ?
C20 C21 C22 C17 0.7(3) . . . . ?
C9 C10 C11 C12 -177.7(2) . . . . ?
C9 C10 C15 C14 175.3(2) . . . . ?
C6 C5 C4 C3 1.3(3) . . . . ?
C6 C5 C4 C20 -176.19(18) . . . . ?
C6 C13 C12 C11 173.7(2) . . . . ?
C6 C13 C14 C15 -175.9(2) . . . . ?
C12 C13 C6 C5 149.5(2) . . . . ?
C12 C13 C6 C7 -32.9(3) . . . . ?
C12 C13 C14 C15 -0.1(3) . . . . ?
C19 C20 C21 C22 0.1(3) . . . . ?
C18 C17 C22 C21 -1.0(3) . . . . ?
C18 C17 C16 O6 1.2(4) . . . . ?
C18 C17 C16 O5 -178.5(2) . . . . ?
C11 C10 C15 C14 -2.9(3) . . . . ?
C14 C13 C6 C5 -34.8(3) . . . . ?
C14 C13 C6 C7 142.8(2) . . . . ?
C14 C13 C12 C11 -2.2(3) . . . . ?
C21 C20 C19 C18 -0.5(3) . . . . ?
C15 C10 C11 C12 0.5(3) . . . . ?
C22 C17 C18 C19 0.6(3) . . . . ?
C22 C17 C16 O6 -177.4(2) . . . . ?
C22 C17 C16 O5 2.8(3) . . . . ?
C16 C17 C18 C19 -178.2(2) . . . . ?
C16 C17 C22 C21 177.7(2) . . . . ?
C24 N1 C25 O8 -0.9(4) . . . . ?
C23 N1 C25 O8 180.0(3) . . . . ?
C8 O7 C5 C4 88.1(3) . . . . ?
C8 O7 C5 C6 -93.4(3) . . . . ?
